data_1541078
loop_
_publ_author_name
'Palkina, K.K.'
'Maksimova, S.I.'
'Chibiskova, N.T.'

_publ_section_title
;
 The crystal structure of beta' - Rb Sm (P O3)4
;
_journal_name_full 'Izvestiya Akademii Nauk SSSR, Neorganicheskie Materialy'
_journal_page_first 1248
_journal_page_last 1252
_journal_volume 17
_journal_year 1981
_chemical_formula_sum 'O12 P4 Rb Sm'
_chemical_name_systematic 'Rb Sm (P O3)4'
_space_group_IT_number 15
_symmetry_space_group_name_Hall '-C 2yc'
_symmetry_space_group_name_H-M 'C 1 2/c 1'
_cell_angle_alpha 90
_cell_angle_beta 111.25
_cell_angle_gamma 90
_cell_formula_units_Z 4
_cell_length_a 7.868
_cell_length_b 12.735
_cell_length_c 10.589
_cell_volume 988.867
_citation_journal_id_ASTM IVNMAW
_cod_data_source_file Palkina_IVNMAW_1981_1777.cif
_cod_data_source_block O12P4Rb1Sm1
_cod_original_cell_volume 988.8668
_cod_original_formula_sum 'O12 P4 Rb1 Sm1'
_cod_database_code 1541078

loop_
_symmetry_equiv_pos_as_xyz
x,y,z
-x,y,-z+1/2
-x,-y,-z
x,-y,z-1/2
x+1/2,y+1/2,z
-x+1/2,y+1/2,-z+1/2
-x+1/2,-y+1/2,-z
x+1/2,-y+1/2,z-1/2

loop_
_atom_site_label
_atom_site_type_symbol
_atom_site_fract_x
_atom_site_fract_y
_atom_site_fract_z
_atom_site_occupancy
_atom_site_U_iso_or_equiv
P2 P+5 0.2825 0.023 0.059 1 0.0
O5 O-2 0.2927 0.1956 0.394 1 0.0
O6 O-2 0.0616 0.2518 0.1081 1 0.0
O1 O-2 0.4004 0.1246 0.0611 1 0.0
O2 O-2 0.0676 0.4312 0.4074 1 0.0
O3 O-2 0.2232 0.0335 0.1763 1 0.0
Rb1 Rb+1 0 0.81347 0.25 1 0.0
P1 P+5 0.0391 0.3336 0.4917 1 0.0
O4 O-2 0.1472 -0.0074 0.4193 1 0.0
Sm1 Sm+3 0 0.12171 0.25 1 0.0
